data_4103011
loop_
_publ_author_name
'David C. Lacy'
'Rupal Gupta'
'Kari L. Stone'
'John Greaves'
'Joseph W. Ziller'
'Michael P. Hendrich'
'A. S. Borovik'

_publ_section_title
;
 Formation, Structure, and EPR Detection of a High Spin FeIV-Oxo Species
 Derived from Either an FeIII-Oxo or FeIII-OH Complex
;
_journal_name_full 'Journal of the American Chemical Society'
_journal_page_first 12188
_journal_page_last 12190
_journal_paper_doi 10.1021/ja1047818
_journal_volume 132
_journal_year 2010
_chemical_formula_sum 'C27 H56 Fe K N9 O6'
_chemical_formula_weight 697.76
_chemical_name_systematic
; 
 ? 
;
_space_group_IT_number 14
_symmetry_cell_setting monoclinic
_symmetry_space_group_name_Hall '-P 2yn'
_symmetry_space_group_name_H-M 'P 1 21/n 1'
_atom_sites_solution_hydrogens difmap
_atom_sites_solution_primary direct
_atom_sites_solution_secondary difmap
_audit_creation_method SHELXTL
_cell_angle_alpha 90.00
_cell_angle_beta 104.6596(4)
_cell_angle_gamma 90.00
_cell_formula_units_Z 4
_cell_length_a 13.9007(5)
_cell_length_b 13.6243(5)
_cell_length_c 20.2360(8)
_cell_measurement_reflns_used 9826
_cell_measurement_temperature 93(2)
_cell_measurement_theta_max 28.80
_cell_measurement_theta_min 2.19
_cell_volume 3707.7(2)
_computing_cell_refinement 'Bruker SAINT'
_computing_data_collection 'Bruker APEX2'
_computing_data_reduction 'Bruker SAINT'
_computing_molecular_graphics 'Bruker SHELXTL'
_computing_publication_material 'Bruker SHELXTL'
_computing_structure_refinement 'SHELXL-97 (Sheldrick, 2008)'
_computing_structure_solution 'SHELXS-97 (Sheldrick, 2008)'
_diffrn_ambient_temperature 93(2)
_diffrn_measured_fraction_theta_full 1.000
_diffrn_measured_fraction_theta_max 0.949
_diffrn_measurement_device_type 'Bruker APEX-II CCD'
_diffrn_measurement_method '\f and \w scans'
_diffrn_radiation_monochromator graphite
_diffrn_radiation_source 'fine-focus sealed tube'
_diffrn_radiation_type MoK\a
_diffrn_radiation_wavelength 0.71073
_diffrn_reflns_av_R_equivalents 0.0167
_diffrn_reflns_av_sigmaI/netI 0.0135
_diffrn_reflns_limit_h_max 18
_diffrn_reflns_limit_h_min -18
_diffrn_reflns_limit_k_max 17
_diffrn_reflns_limit_k_min -17
_diffrn_reflns_limit_l_max 26
_diffrn_reflns_limit_l_min -26
_diffrn_reflns_number 43813
_diffrn_reflns_theta_full 25.50
_diffrn_reflns_theta_max 28.82
_diffrn_reflns_theta_min 1.82
_exptl_absorpt_coefficient_mu 0.567
_exptl_absorpt_correction_T_max 0.8619
_exptl_absorpt_correction_T_min 0.8240
_exptl_absorpt_correction_type numerical
_exptl_absorpt_process_details 'Bruker SADABS'
_exptl_crystal_colour red
_exptl_crystal_density_diffrn 1.250
_exptl_crystal_density_meas ?
_exptl_crystal_density_method 'not measured'
_exptl_crystal_description block
_exptl_crystal_F_000 1496
_exptl_crystal_size_max 0.36
_exptl_crystal_size_mid 0.29
_exptl_crystal_size_min 0.27
_refine_diff_density_max 0.330
_refine_diff_density_min -0.242
_refine_diff_density_rms 0.041
_refine_ls_extinction_method none
_refine_ls_goodness_of_fit_ref 1.016
_refine_ls_hydrogen_treatment refall
_refine_ls_matrix_type full
_refine_ls_number_parameters 621
_refine_ls_number_reflns 9198
_refine_ls_number_restraints 0
_refine_ls_restrained_S_all 1.016
_refine_ls_R_factor_all 0.0289
_refine_ls_R_factor_gt 0.0250
_refine_ls_shift/su_max 0.001
_refine_ls_shift/su_mean 0.000
_refine_ls_structure_factor_coef Fsqd
_refine_ls_weighting_details 'calc w=1/[\s^2^(Fo^2^)+(0.0373P)^2^+1.1369P] where P=(Fo^2^+2Fc^2^)/3'
_refine_ls_weighting_scheme calc
_refine_ls_wR_factor_gt 0.0658
_refine_ls_wR_factor_ref 0.0681
_reflns_number_gt 8281
_reflns_number_total 9198
_reflns_threshold_expression >2sigma(I)
_cod_data_source_file ja1047818_si_002.cif
_cod_data_source_block asb178
_cod_depositor_comments
;
The following automatic conversions were performed:

'_exptl_crystal_density_meas' value 'none' was changed to '?' - the
value is perceived as not measured.

Automatic conversion script
Id: cif_fix_values 3008 2015-01-20 13:52:24Z robertas 
;
_cod_database_code 4103011

loop_
_symmetry_equiv_pos_as_xyz
'x, y, z'
'-x+1/2, y+1/2, -z+1/2'
'-x, -y, -z'
'x-1/2, -y-1/2, z-1/2'

loop_
_atom_site_label
_atom_site_type_symbol
_atom_site_fract_x
_atom_site_fract_y
_atom_site_fract_z
_atom_site_U_iso_or_equiv
_atom_site_adp_type
_atom_site_occupancy
_atom_site_symmetry_multiplicity
_atom_site_calc_flag
Fe1 Fe 0.533370(10) 0.059652(10) 0.171250(7) 0.01402(4) Uani 1 1 d
K1 K 0.675654(17) -0.326577(17) 0.071798(11) 0.02074(6) Uani 1 1 d
O1 O 0.43712(5) 0.02806(6) 0.20302(4) 0.01855(14) Uani 1 1 d
O2 O 0.64468(6) 0.21717(6) 0.35374(4) 0.02214(16) Uani 1 1 d
O3 O 0.58130(6) -0.23978(6) 0.14950(4) 0.02435(16) Uani 1 1 d
O4 O 0.31857(6) 0.17537(6) 0.00592(4) 0.02447(17) Uani 1 1 d
O5 O 0.59177(9) -0.42224(8) -0.04434(5) 0.0467(3) Uani 1 1 d
O6 O 0.71336(6) -0.49975(6) 0.14849(4) 0.02891(18) Uani 1 1 d
N1 N 0.65138(6) 0.09972(6) 0.13243(4) 0.01606(16) Uani 1 1 d
N2 N 0.60078(6) 0.14913(6) 0.24631(4) 0.01754(17) Uani 1 1 d
N3 N 0.59268(6) -0.07377(6) 0.17095(4) 0.01681(16) Uani 1 1 d
N4 N 0.45464(6) 0.10858(7) 0.08169(4) 0.01785(17) Uani 1 1 d
N5 N 0.51054(7) 0.11557(7) 0.32575(5) 0.02265(19) Uani 1 1 d
N6 N 0.47732(7) -0.16899(7) 0.20698(5) 0.02018(18) Uani 1 1 d
N7 N 0.29404(7) 0.07279(8) 0.08843(5) 0.0274(2) Uani 1 1 d
N8 N 0.54849(8) -0.39052(8) -0.15867(6) 0.0321(2) Uani 1 1 d
N9 N 0.80570(7) -0.60799(7) 0.10454(5) 0.02382(19) Uani 1 1 d
C1 C 0.68654(8) 0.19687(8) 0.16202(6) 0.0208(2) Uani 1 1 d
C2 C 0.69183(8) 0.19624(9) 0.23750(6) 0.0220(2) Uani 1 1 d
C3 C 0.58815(8) 0.16360(8) 0.31100(5) 0.01842(19) Uani 1 1 d
C4 C 0.47568(8) 0.12968(8) 0.38771(5) 0.0221(2) Uani 1 1 d
C5 C 0.38616(10) 0.06158(10) 0.37943(7) 0.0291(3) Uani 1 1 d
C6 C 0.44457(10) 0.23637(10) 0.39413(7) 0.0304(3) Uani 1 1 d
C7 C 0.55643(9) 0.10028(10) 0.45126(6) 0.0279(2) Uani 1 1 d
C8 C 0.72944(7) 0.02318(8) 0.15481(5) 0.0192(2) Uani 1 1 d
C9 C 0.68146(8) -0.07696(8) 0.14372(6) 0.0192(2) Uani 1 1 d
C10 C 0.55163(8) -0.16471(8) 0.17339(5) 0.01841(19) Uani 1 1 d
C11 C 0.40439(9) -0.24894(9) 0.19771(6) 0.0244(2) Uani 1 1 d
C12 C 0.35314(11) -0.26367(14) 0.12187(7) 0.0399(3) Uani 1 1 d
C13 C 0.45372(12) -0.34396(10) 0.22906(8) 0.0378(3) Uani 1 1 d
C14 C 0.32781(9) -0.21667(10) 0.23579(6) 0.0291(2) Uani 1 1 d
C15 C 0.61447(8) 0.10491(8) 0.05685(5) 0.0185(2) Uani 1 1 d
C16 C 0.51351(8) 0.15415(8) 0.03899(5) 0.0201(2) Uani 1 1 d
C17 C 0.35374(8) 0.12256(8) 0.05642(5) 0.0193(2) Uani 1 1 d
C18 C 0.18506(8) 0.07439(9) 0.06943(6) 0.0231(2) Uani 1 1 d
C19 C 0.14506(12) 0.17734(11) 0.07392(9) 0.0395(3) Uani 1 1 d
C20 C 0.14570(11) 0.03463(14) -0.00297(7) 0.0405(3) Uani 1 1 d
C21 C 0.15261(9) 0.00794(12) 0.12061(7) 0.0347(3) Uani 1 1 d
C22 C 0.53550(10) -0.43074(10) -0.10115(7) 0.0328(3) Uani 1 1 d
C23 C 0.47792(13) -0.40606(11) -0.22418(8) 0.0409(3) Uani 1 1 d
C24 C 0.63412(15) -0.32981(15) -0.15843(10) 0.0531(4) Uani 1 1 d
C25 C 0.78744(9) -0.55196(8) 0.15441(6) 0.0239(2) Uani 1 1 d
C26 C 0.73626(11) -0.61098(11) 0.03753(6) 0.0327(3) Uani 1 1 d
C27 C 0.89683(10) -0.66438(10) 0.11445(7) 0.0313(3) Uani 1 1 d
H5 H 0.4749(11) 0.0841(11) 0.2946(8) 0.025(3) Uiso 1 1 d
H6 H 0.4540(11) -0.1131(11) 0.2125(7) 0.026(3) Uiso 1 1 d
H7 H 0.3200(12) 0.0465(11) 0.1227(8) 0.029(4) Uiso 1 1 d
H1A H 0.6372(10) 0.2452(10) 0.1393(7) 0.022(3) Uiso 1 1 d
H1B H 0.7502(10) 0.2126(10) 0.1534(7) 0.023(3) Uiso 1 1 d
H2A H 0.7504(11) 0.1634(10) 0.2638(7) 0.023(3) Uiso 1 1 d
H2B H 0.6975(10) 0.2631(11) 0.2537(7) 0.026(3) Uiso 1 1 d
H5A H 0.3357(12) 0.0775(11) 0.3407(8) 0.031(4) Uiso 1 1 d
H5B H 0.3608(13) 0.0667(12) 0.4191(9) 0.042(4) Uiso 1 1 d
H5C H 0.4042(11) -0.0060(12) 0.3744(8) 0.032(4) Uiso 1 1 d
H6A H 0.4989(12) 0.2784(12) 0.3999(8) 0.036(4) Uiso 1 1 d
H6B H 0.4213(12) 0.2434(12) 0.4356(8) 0.039(4) Uiso 1 1 d
H6C H 0.3942(12) 0.2542(12) 0.3544(8) 0.036(4) Uiso 1 1 d
H7A H 0.5784(13) 0.0334(13) 0.4474(9) 0.043(4) Uiso 1 1 d
H7B H 0.5316(12) 0.1048(13) 0.4911(9) 0.044(4) Uiso 1 1 d
H7C H 0.6141(11) 0.1427(11) 0.4574(7) 0.029(4) Uiso 1 1 d
H8A H 0.7590(10) 0.0344(10) 0.2027(7) 0.019(3) Uiso 1 1 d
H8B H 0.7808(10) 0.0308(10) 0.1291(7) 0.020(3) Uiso 1 1 d
H9A H 0.6647(10) -0.0946(10) 0.0959(7) 0.022(3) Uiso 1 1 d
H9B H 0.7289(10) -0.1252(10) 0.1670(7) 0.021(3) Uiso 1 1 d
H12A H 0.3201(14) -0.2018(14) 0.1015(9) 0.050(5) Uiso 1 1 d
H12B H 0.3013(13) -0.3128(13) 0.1157(9) 0.047(5) Uiso 1 1 d
H12C H 0.4018(13) -0.2856(13) 0.0982(9) 0.044(4) Uiso 1 1 d
H13A H 0.5036(13) -0.3639(12) 0.2079(9) 0.043(4) Uiso 1 1 d
H13B H 0.4018(14) -0.3964(14) 0.2231(9) 0.054(5) Uiso 1 1 d
H13C H 0.4843(12) -0.3344(12) 0.2783(9) 0.042(4) Uiso 1 1 d
H14A H 0.3594(11) -0.2024(11) 0.2826(8) 0.029(4) Uiso 1 1 d
H14B H 0.2784(12) -0.2681(12) 0.2338(8) 0.041(4) Uiso 1 1 d
H14C H 0.2926(13) -0.1551(13) 0.2153(9) 0.043(4) Uiso 1 1 d
H15A H 0.6105(10) 0.0396(10) 0.0394(7) 0.020(3) Uiso 1 1 d
H15B H 0.6626(11) 0.1397(11) 0.0379(7) 0.026(3) Uiso 1 1 d
H16A H 0.5187(10) 0.2256(10) 0.0454(7) 0.020(3) Uiso 1 1 d
H16B H 0.4840(10) 0.1426(10) -0.0078(7) 0.022(3) Uiso 1 1 d
H19A H 0.1634(13) 0.2209(13) 0.0435(9) 0.045(5) Uiso 1 1 d
H19B H 0.1665(14) 0.2032(14) 0.1207(10) 0.056(5) Uiso 1 1 d
H19C H 0.0717(15) 0.1747(13) 0.0632(9) 0.053(5) Uiso 1 1 d
H20A H 0.1686(13) -0.0324(14) -0.0024(9) 0.045(5) Uiso 1 1 d
H20B H 0.1658(13) 0.0747(13) -0.0377(9) 0.047(5) Uiso 1 1 d
H20C H 0.0732(15) 0.0341(15) -0.0147(10) 0.059(5) Uiso 1 1 d
H21A H 0.1785(12) 0.0311(12) 0.1660(9) 0.038(4) Uiso 1 1 d
H21B H 0.1742(13) -0.0579(13) 0.1161(9) 0.045(5) Uiso 1 1 d
H21C H 0.0800(12) 0.0064(12) 0.1120(8) 0.040(4) Uiso 1 1 d
H22A H 0.4741(12) -0.4681(12) -0.1081(8) 0.036(4) Uiso 1 1 d
H23A H 0.4585(14) -0.3443(14) -0.2448(9) 0.053(5) Uiso 1 1 d
H23B H 0.4203(14) -0.4425(13) -0.2164(9) 0.047(5) Uiso 1 1 d
H23C H 0.5117(14) -0.4431(14) -0.2550(10) 0.054(5) Uiso 1 1 d
H24A H 0.6118(17) -0.2620(18) -0.1831(11) 0.079(7) Uiso 1 1 d
H24B H 0.6740(16) -0.3646(16) -0.1813(11) 0.070(6) Uiso 1 1 d
H24C H 0.6745(16) -0.3256(16) -0.1135(12) 0.071(6) Uiso 1 1 d
H25A H 0.8391(11) -0.5575(10) 0.1955(7) 0.025(3) Uiso 1 1 d
H26A H 0.6729(14) -0.5785(13) 0.0385(9) 0.049(5) Uiso 1 1 d
H26B H 0.7250(13) -0.6772(14) 0.0232(9) 0.051(5) Uiso 1 1 d
H26C H 0.7600(16) -0.5760(16) 0.0028(11) 0.067(6) Uiso 1 1 d
H27A H 0.8811(12) -0.7340(13) 0.1037(8) 0.042(4) Uiso 1 1 d
H27B H 0.9330(12) -0.6598(12) 0.1610(9) 0.040(4) Uiso 1 1 d
H27C H 0.9395(13) -0.6414(13) 0.0849(9) 0.050(5) Uiso 1 1 d

loop_
_atom_site_aniso_label
_atom_site_aniso_U_11
_atom_site_aniso_U_22
_atom_site_aniso_U_33
_atom_site_aniso_U_23
_atom_site_aniso_U_13
_atom_site_aniso_U_12
Fe1 0.01323(7) 0.01681(8) 0.01185(7) 0.00087(5) 0.00282(5) -0.00175(5)
K1 0.02001(11) 0.02337(11) 0.01877(11) 0.00272(8) 0.00474(8) 0.00064(8)
O1 0.0166(3) 0.0236(4) 0.0156(3) 0.0007(3) 0.0046(3) -0.0028(3)
O2 0.0212(4) 0.0260(4) 0.0179(4) -0.0056(3) 0.0026(3) -0.0011(3)
O3 0.0258(4) 0.0189(4) 0.0304(4) -0.0003(3) 0.0107(3) 0.0000(3)
O4 0.0204(4) 0.0319(4) 0.0198(4) 0.0090(3) 0.0025(3) 0.0032(3)
O5 0.0512(6) 0.0501(6) 0.0337(5) -0.0074(5) 0.0011(5) -0.0130(5)
O6 0.0323(4) 0.0268(4) 0.0262(4) 0.0020(3) 0.0048(3) -0.0017(3)
N1 0.0153(4) 0.0186(4) 0.0140(4) 0.0010(3) 0.0031(3) -0.0019(3)
N2 0.0167(4) 0.0204(4) 0.0154(4) -0.0014(3) 0.0040(3) -0.0031(3)
N3 0.0150(4) 0.0190(4) 0.0167(4) 0.0016(3) 0.0044(3) -0.0004(3)
N4 0.0156(4) 0.0227(4) 0.0151(4) 0.0043(3) 0.0035(3) -0.0011(3)
N5 0.0239(5) 0.0300(5) 0.0155(4) -0.0063(4) 0.0077(4) -0.0060(4)
N6 0.0224(4) 0.0173(4) 0.0224(4) 0.0009(3) 0.0086(4) -0.0036(3)
N7 0.0137(4) 0.0393(6) 0.0264(5) 0.0158(4) -0.0002(4) -0.0018(4)
N8 0.0342(6) 0.0270(5) 0.0344(6) -0.0055(4) 0.0072(4) -0.0038(4)
N9 0.0271(5) 0.0262(5) 0.0173(4) 0.0012(4) 0.0041(4) -0.0071(4)
C1 0.0221(5) 0.0203(5) 0.0210(5) -0.0018(4) 0.0072(4) -0.0072(4)
C2 0.0208(5) 0.0255(5) 0.0199(5) -0.0049(4) 0.0055(4) -0.0078(4)
C3 0.0182(5) 0.0192(5) 0.0172(5) -0.0002(4) 0.0033(4) 0.0027(4)
C4 0.0235(5) 0.0268(5) 0.0179(5) -0.0012(4) 0.0090(4) 0.0043(4)
C5 0.0268(6) 0.0374(7) 0.0269(6) 0.0001(5) 0.0140(5) 0.0003(5)
C6 0.0287(6) 0.0300(6) 0.0330(6) -0.0033(5) 0.0085(5) 0.0093(5)
C7 0.0302(6) 0.0356(7) 0.0189(5) 0.0021(5) 0.0078(5) 0.0072(5)
C8 0.0140(4) 0.0235(5) 0.0198(5) 0.0027(4) 0.0035(4) -0.0008(4)
C9 0.0154(5) 0.0209(5) 0.0220(5) 0.0026(4) 0.0061(4) 0.0012(4)
C10 0.0180(5) 0.0202(5) 0.0158(5) 0.0025(4) 0.0020(4) -0.0005(4)
C11 0.0258(5) 0.0255(5) 0.0233(5) -0.0002(4) 0.0086(4) -0.0088(4)
C12 0.0317(7) 0.0624(10) 0.0265(6) -0.0109(6) 0.0092(5) -0.0205(7)
C13 0.0479(8) 0.0216(6) 0.0495(9) 0.0053(6) 0.0227(7) -0.0050(5)
C14 0.0276(6) 0.0351(6) 0.0270(6) 0.0018(5) 0.0115(5) -0.0089(5)
C15 0.0183(5) 0.0237(5) 0.0142(4) 0.0021(4) 0.0050(4) -0.0021(4)
C16 0.0189(5) 0.0248(5) 0.0165(5) 0.0052(4) 0.0045(4) -0.0011(4)
C17 0.0179(5) 0.0225(5) 0.0163(5) 0.0009(4) 0.0022(4) -0.0002(4)
C18 0.0142(5) 0.0331(6) 0.0212(5) 0.0009(4) 0.0030(4) -0.0005(4)
C19 0.0359(7) 0.0399(8) 0.0491(9) 0.0046(7) 0.0224(7) 0.0085(6)
C20 0.0252(6) 0.0662(10) 0.0308(7) -0.0148(7) 0.0087(5) -0.0158(7)
C21 0.0195(6) 0.0474(8) 0.0370(7) 0.0113(6) 0.0067(5) -0.0049(5)
C22 0.0319(6) 0.0278(6) 0.0370(7) -0.0049(5) 0.0056(5) -0.0025(5)
C23 0.0487(9) 0.0303(7) 0.0369(7) 0.0037(6) -0.0014(6) 0.0055(6)
C24 0.0545(10) 0.0585(11) 0.0514(10) -0.0124(8) 0.0228(8) -0.0235(8)
C25 0.0283(6) 0.0230(5) 0.0185(5) 0.0017(4) 0.0027(4) -0.0075(4)
C26 0.0403(7) 0.0381(7) 0.0170(5) -0.0014(5) 0.0025(5) -0.0103(6)
C27 0.0315(6) 0.0339(7) 0.0312(6) 0.0018(5) 0.0128(5) -0.0035(5)

loop_
_atom_type_symbol
_atom_type_description
_atom_type_scat_dispersion_real
_atom_type_scat_dispersion_imag
_atom_type_scat_source
C C 0.0033 0.0016 'International Tables Vol C Tables 4.2.6.8 and 6.1.1.4'
H H 0.0000 0.0000 'International Tables Vol C Tables 4.2.6.8 and 6.1.1.4'
N N 0.0061 0.0033 'International Tables Vol C Tables 4.2.6.8 and 6.1.1.4'
O O 0.0106 0.0060 'International Tables Vol C Tables 4.2.6.8 and 6.1.1.4'
K K 0.2009 0.2494 'International Tables Vol C Tables 4.2.6.8 and 6.1.1.4'
Fe Fe 0.3463 0.8444 'International Tables Vol C Tables 4.2.6.8 and 6.1.1.4'

loop_
_geom_angle_atom_site_label_1
_geom_angle_atom_site_label_2
_geom_angle_atom_site_label_3
_geom_angle
_geom_angle_site_symmetry_1
_geom_angle_site_symmetry_3
O1 Fe1 N4 97.31(4) . .
O1 Fe1 N2 97.57(4) . .
N4 Fe1 N2 122.50(4) . .
O1 Fe1 N3 97.89(4) . .
N4 Fe1 N3 115.89(4) . .
N2 Fe1 N3 116.46(4) . .
O1 Fe1 N1 179.50(4) . .
N4 Fe1 N1 82.59(3) . .
N2 Fe1 N1 82.08(3) . .
N3 Fe1 N1 82.59(3) . .
O3 K1 O4 95.95(3) . 3_655
O3 K1 O2 95.87(3) . 2_645
O4 K1 O2 89.82(2) 3_655 2_645
O3 K1 O5 125.61(3) . .
O4 K1 O5 85.89(3) 3_655 .
O2 K1 O5 138.51(3) 2_645 .
O3 K1 O6 95.81(3) . .
O4 K1 O6 166.15(3) 3_655 .
O2 K1 O6 81.74(2) 2_645 .
O5 K1 O6 93.16(3) . .
O3 K1 C3 97.92(3) . 2_645
O4 K1 C3 105.65(2) 3_655 2_645
O2 K1 C3 16.34(2) 2_645 2_645
O5 K1 C3 133.94(3) . 2_645
O6 K1 C3 65.43(2) . 2_645
Fe1 O1 H6 101.7(4) . .
Fe1 O1 H5 102.4(4) . .
H6 O1 H5 107.3(6) . .
Fe1 O1 H7 102.7(4) . .
H6 O1 H7 104.9(6) . .
H5 O1 H7 133.6(6) . .
C3 O2 K1 127.12(7) . 2_655
C10 O3 K1 152.10(7) . .
C17 O4 K1 152.54(7) . 3_655
C22 O5 K1 154.64(10) . .
C25 O6 K1 125.10(7) . .
C1 N1 C15 111.44(8) . .
C1 N1 C8 111.19(8) . .
C15 N1 C8 112.41(8) . .
C1 N1 Fe1 107.14(6) . .
C15 N1 Fe1 107.67(6) . .
C8 N1 Fe1 106.68(6) . .
C3 N2 C2 111.92(8) . .
C3 N2 Fe1 131.67(7) . .
C2 N2 Fe1 115.41(6) . .
C10 N3 C9 112.49(8) . .
C10 N3 Fe1 130.32(7) . .
C9 N3 Fe1 114.41(6) . .
C17 N4 C16 112.89(8) . .
C17 N4 Fe1 131.33(7) . .
C16 N4 Fe1 114.79(6) . .
C3 N5 C4 125.27(9) . .
C10 N6 C11 123.35(9) . .
C17 N7 C18 125.72(10) . .
C22 N8 C24 121.47(13) . .
C22 N8 C23 121.71(12) . .
C24 N8 C23 116.82(13) . .
C25 N9 C27 121.50(10) . .
C25 N9 C26 120.76(11) . .
C27 N9 C26 117.69(11) . .
N1 C1 C2 109.26(9) . .
N2 C2 C1 107.58(8) . .
O2 C3 N5 121.74(10) . .
O2 C3 N2 122.22(10) . .
N5 C3 N2 116.04(9) . .
O2 C3 K1 36.54(5) . 2_655
N5 C3 K1 121.72(7) . 2_655
N2 C3 K1 108.84(6) . 2_655
N5 C4 C5 105.24(9) . .
N5 C4 C7 110.68(9) . .
C5 C4 C7 109.70(10) . .
N5 C4 C6 111.00(10) . .
C5 C4 C6 110.26(10) . .
C7 C4 C6 109.86(10) . .
N1 C8 C9 109.07(8) . .
N3 C9 C8 107.33(9) . .
O3 C10 N3 123.15(9) . .
O3 C10 N6 121.43(10) . .
N3 C10 N6 115.36(9) . .
N6 C11 C13 110.70(10) . .
N6 C11 C14 105.60(9) . .
C13 C11 C14 109.36(10) . .
N6 C11 C12 110.87(10) . .
C13 C11 C12 110.56(12) . .
C14 C11 C12 109.63(11) . .
N1 C15 C16 108.93(8) . .
N4 C16 C15 107.03(8) . .
O4 C17 N7 121.38(10) . .
O4 C17 N4 122.39(9) . .
N7 C17 N4 116.20(9) . .
N7 C18 C19 111.56(11) . .
N7 C18 C21 106.03(9) . .
C19 C18 C21 109.34(11) . .
N7 C18 C20 109.99(10) . .
C19 C18 C20 109.69(12) . .
C21 C18 C20 110.16(11) . .
O5 C22 N8 125.74(13) . .
O6 C25 N9 124.65(11) . .

loop_
_geom_bond_atom_site_label_1
_geom_bond_atom_site_label_2
_geom_bond_distance
_geom_bond_site_symmetry_2
Fe1 O1 1.6804(7) .
Fe1 N4 1.9805(8) .
Fe1 N2 1.9877(9) .
Fe1 N3 1.9967(9) .
Fe1 N1 2.0636(8) .
K1 O3 2.5759(8) .
K1 O4 2.6053(8) 3_655
K1 O2 2.6378(8) 2_645
K1 O5 2.6822(10) .
K1 O6 2.7997(9) .
K1 C3 3.5329(10) 2_645
O1 H6 1.941(15) .
O1 H5 1.949(16) .
O1 H7 2.004(16) .
O2 C3 1.2467(13) .
O2 K1 2.6378(8) 2_655
O3 C10 1.2453(13) .
O4 C17 1.2443(13) .
O4 K1 2.6053(8) 3_655
O5 C22 1.2214(17) .
O6 C25 1.2322(15) .
N1 C1 1.4837(13) .
N1 C15 1.4866(12) .
N1 C8 1.4904(13) .
N2 C3 1.3783(13) .
N2 C2 1.4696(13) .
N3 C10 1.3701(13) .
N3 C9 1.4741(13) .
N4 C17 1.3792(13) .
N4 C16 1.4697(13) .
N5 C3 1.3579(14) .
N5 C4 1.4668(13) .
N6 C10 1.3740(13) .
N6 C11 1.4673(14) .
N7 C17 1.3565(14) .
N7 C18 1.4658(14) .
N8 C22 1.3394(18) .
N8 C24 1.4485(19) .
N8 C23 1.4513(18) .
N9 C25 1.3399(15) .
N9 C27 1.4514(17) .
N9 C26 1.4525(15) .
C1 C2 1.5106(15) .
C3 K1 3.5329(10) 2_655
C4 C5 1.5271(17) .
C4 C7 1.5309(16) .
C4 C6 1.5314(16) .
C8 C9 1.5101(15) .
C11 C13 1.5260(18) .
C11 C14 1.5283(17) .
C11 C12 1.5328(17) .
C15 C16 1.5144(15) .
C18 C19 1.5199(19) .
C18 C21 1.5272(17) .
C18 C20 1.5275(17) .
